data_1557281
loop_
_publ_author_name
'Wang, Hui-Feng'
'Ma, Xiong-Feng'
'Zhu, Zhong-Hong'
'Zou, Hua-Hong'
'Liang, Fu-Pei'

_publ_section_title
;
 Regulation of the Metal Center and Coordinating Anion of Mononuclear
 Ln(III) Complexes to Promote an Efficient Luminescence Response to
 Various Organic Solvents
;
_journal_name_full Langmuir
_journal_paper_doi 10.1021/acs.langmuir.9b02990
_journal_year 2020
_chemical_formula_moiety 'C24 H16.5 Eu N9 O9'
_chemical_formula_sum 'C24 H16.5 Eu N9 O9'
_chemical_formula_weight 726.92
_space_group_crystal_system monoclinic
_space_group_IT_number 14
_space_group_name_Hall '-P 2yn'
_space_group_name_H-M_alt 'P 1 21/n 1'
_atom_sites_solution_hydrogens geom
_atom_sites_solution_primary dual
_atom_sites_solution_secondary difmap
_audit_creation_date 2019-06-12
_audit_creation_method
;
Olex2 1.2
(compiled 2018.05.29 svn.r3508 for OlexSys, GUI svn.r5506)
;
_cell_angle_alpha 90.00
_cell_angle_beta 110.828(6)
_cell_angle_gamma 90.00
_cell_formula_units_Z 4
_cell_length_a 16.8934(8)
_cell_length_b 10.4286(4)
_cell_length_c 17.9567(10)
_cell_measurement_reflns_used 9750
_cell_measurement_temperature 298.94(10)
_cell_measurement_theta_max 27.7460
_cell_measurement_theta_min 2.0430
_cell_volume 2956.8(3)
_computing_cell_refinement 'CrysAlisPro 1.171.40.14a (Rigaku OD, 2018)'
_computing_data_collection 'CrysAlisPro 1.171.40.14a (Rigaku OD, 2018)'
_computing_data_reduction 'CrysAlisPro 1.171.40.14a (Rigaku OD, 2018)'
_computing_molecular_graphics 'Olex2 (Dolomanov et al., 2009)'
_computing_publication_material 'Olex2 (Dolomanov et al., 2009)'
_computing_structure_refinement 'XL (Sheldrick, 2008)'
_computing_structure_solution 'XT (Sheldrick, 2015)'
_diffrn_ambient_environment air
_diffrn_ambient_temperature 298.94(10)
_diffrn_detector 'CCD plate'
_diffrn_detector_type HyPix
_diffrn_measured_fraction_theta_full 0.990
_diffrn_measured_fraction_theta_max 0.990
_diffrn_measurement_details
;
List of Runs (angles in degrees, time in seconds):

  # Type    Start    End  Width  t~exp~   \w     \q     \k     \f   Frames
--------------------------------------------------------------------------
  1  \w     -5.00  33.00   0.50    0.71    --    6.20  37.00 -30.00   76
  2  \w     42.00  79.00   0.50    0.71    --    6.20  37.00 -30.00   74
  3  \w     -8.00  18.00   0.50    0.71    --    6.20 -72.00  82.00   52
  4  \w    -13.00  79.00   0.50    0.71    --    6.20  72.00-147.00  184
  5  \w    -52.00 -26.00   0.50    0.71    --    6.20 -72.00  82.00   52
  6  \w    -11.00  36.00   0.50    0.71    --    6.20 -99.00 120.00   94
;
_diffrn_measurement_device 'four-circle diffractometer'
_diffrn_measurement_device_type 'ROD, Synergy Custom DW system, HyPix'
_diffrn_measurement_method '\w scans'
_diffrn_orient_matrix_type 'CrysAlisPro convention (1999,Acta A55,543-557)'
_diffrn_orient_matrix_UB_11 0.0072738000
_diffrn_orient_matrix_UB_12 -0.0463275000
_diffrn_orient_matrix_UB_13 -0.0257291000
_diffrn_orient_matrix_UB_21 0.0395153000
_diffrn_orient_matrix_UB_22 0.0291535000
_diffrn_orient_matrix_UB_23 0.0049398000
_diffrn_orient_matrix_UB_31 0.0201565000
_diffrn_orient_matrix_UB_32 -0.0403572000
_diffrn_orient_matrix_UB_33 0.0331432000
_diffrn_radiation_monochromator mirror
_diffrn_radiation_probe x-ray
_diffrn_radiation_type MoK\a
_diffrn_radiation_wavelength 0.71073
_diffrn_reflns_av_R_equivalents 0.0751
_diffrn_reflns_av_unetI/netI 0.0693
_diffrn_reflns_limit_h_max 20
_diffrn_reflns_limit_h_min -17
_diffrn_reflns_limit_k_max 12
_diffrn_reflns_limit_k_min -12
_diffrn_reflns_limit_l_max 18
_diffrn_reflns_limit_l_min -21
_diffrn_reflns_number 21788
_diffrn_reflns_theta_full 25.50
_diffrn_reflns_theta_max 25.50
_diffrn_reflns_theta_min 2.06
_diffrn_source 'Rotating-anode X-ray tube'
_diffrn_source_type 'Rigaku (Mo) X-ray Source'
_exptl_absorpt_coefficient_mu 2.186
_exptl_absorpt_correction_T_max 1.00000
_exptl_absorpt_correction_T_min 0.00299
_exptl_absorpt_correction_type multi-scan
_exptl_absorpt_process_details
;
CrysAlisPro 1.171.40.14a (Rigaku Oxford Diffraction, 2018)
Empirical absorption correction using spherical harmonics,
 implemented in SCALE3 ABSPACK scaling algorithm.
;
_exptl_crystal_density_diffrn 1.633
_exptl_crystal_density_method 'not measured'
_exptl_crystal_description block
_exptl_crystal_F_000 1434
_refine_diff_density_max 1.389
_refine_diff_density_min -1.250
_refine_diff_density_rms 0.139
_refine_ls_extinction_method none
_refine_ls_goodness_of_fit_ref 1.042
_refine_ls_hydrogen_treatment constr
_refine_ls_matrix_type full
_refine_ls_number_parameters 426
_refine_ls_number_reflns 5444
_refine_ls_number_restraints 720
_refine_ls_restrained_S_all 1.030
_refine_ls_R_factor_all 0.0753
_refine_ls_R_factor_gt 0.0554
_refine_ls_shift/su_max 0.001
_refine_ls_shift/su_mean 0.000
_refine_ls_structure_factor_coef Fsqd
_refine_ls_weighting_details 'calc w=1/[\s^2^(Fo^2^)+(0.0990P)^2^+2.2317P] where P=(Fo^2^+2Fc^2^)/3'
_refine_ls_weighting_scheme calc
_refine_ls_wR_factor_gt 0.1521
_refine_ls_wR_factor_ref 0.1653
_reflns_number_gt 4072
_reflns_number_total 5444
_reflns_threshold_expression >2sigma(I)
_cod_data_source_file la9b02990_si_002.cif
_cod_data_source_block l-lfp-whf-1002-300k
_cod_original_cell_volume 2956.8(2)
_cod_original_formula_sum 'C24 H16.50 Eu N9 O9'
_cod_database_code 1557281
_reflns_odcompleteness_completeness 98.67
_reflns_odcompleteness_iscentric 1
_reflns_odcompleteness_theta 26.32
_olex2_refinement_description
;
1. Fixed Uiso
 At 1.2 times of:
  All C(H) groups
 At 1.5 times of:
  All C(H,H,H) groups
2. Uiso/Uaniso restraints and constraints
C00I \\sim C00K \\sim C00L \\sim C00N \\sim C00O \\sim C00P \\sim C00Q \\sim
C00R \\sim C00S \\sim C00T \\sim C00U \\sim C00V \\sim C00W \\sim C00X \\sim
C00Y \\sim C00Z \\sim C010 \\sim C011 \\sim C012 \\sim C013 \\sim C014 \\sim
C015 \\sim C016 \\sim C3 \\sim C4 \\sim C5 \\sim C9 \\sim C6: within 3.8A with
sigma of 0.02 and sigma for terminal atoms of 0.01
Uanis(O002) \\sim Ueq, Uanis(O003) \\sim Ueq, Uanis(O005) \\sim Ueq,
Uanis(O007) \\sim Ueq, Uanis(O00C) \\sim Ueq, Uanis(O00G) \\sim Ueq,
Uanis(O00H) \\sim Ueq, Uanis(O00J) \\sim Ueq, Uanis(O00M) \\sim Ueq: with sigma
of 0.02 and sigma for terminal atoms of 0.01
3. Others
 Fixed Sof: C014(0.5) C015(0.5) C016(0.5) H016(0.5) C3(0.5) C4(0.5) C5(0.5)
 C9(0.5) C6(0.5)
4.a Ternary CH refined with riding coordinates:
 C016(H016)
4.b Aromatic/amide H refined with riding coordinates:
 C00O(H00O), C00P(H00P), C00R(H00R), C00S(H00S), C00U(H00U), C00W(H00W),
 C00X(H00X), C00Y(H00Y), C00Z(H00Z), C013(H013)
4.c Idealised Me refined as rotating group:
 C010(H01A,H01B,H01C), C012(H01D,H01E,H01F)
;
_olex2_submission_special_instructions 'No special instructions were received'
_oxdiff_exptl_absorpt_empirical_details
;
Empirical correction (ABSPACK) includes:
- Absorption correction using spherical harmonics
- Frame scaling
;
_oxdiff_exptl_absorpt_empirical_full_max 188.160
_oxdiff_exptl_absorpt_empirical_full_min 0.251

loop_
_space_group_symop_id
_space_group_symop_operation_xyz
1 'x, y, z'
2 '-x+1/2, y+1/2, -z+1/2'
3 '-x, -y, -z'
4 'x-1/2, -y-1/2, z-1/2'

loop_
_atom_site_label
_atom_site_type_symbol
_atom_site_fract_x
_atom_site_fract_y
_atom_site_fract_z
_atom_site_U_iso_or_equiv
_atom_site_adp_type
_atom_site_occupancy
_atom_site_calc_flag
_atom_site_refinement_flags_posn
_atom_site_refinement_flags_adp
Eu01 Eu 0.72722(2) 0.22128(3) 0.459259(19) 0.05478(17) Uani 1 d . .
O002 O 0.7148(3) 0.3211(5) 0.3288(3) 0.0692(13) Uani 1 d . U
O003 O 0.7846(3) 0.4295(5) 0.4338(3) 0.0698(14) Uani 1 d . U
N004 N 0.7506(4) 0.4267(6) 0.3590(4) 0.0679(16) Uani 1 d . .
O005 O 0.7283(4) 0.3256(6) 0.5848(3) 0.0851(18) Uani 1 d . U
N006 N 0.8667(4) 0.1554(5) 0.4431(4) 0.0641(15) Uani 1 d . .
O007 O 0.7492(5) 0.5186(6) 0.3174(4) 0.098(2) Uani 1 d . U
N008 N 0.7238(5) 0.0144(6) 0.3803(4) 0.077(2) Uani 1 d . .
N009 N 0.6084(3) 0.3858(5) 0.4250(3) 0.0590(14) Uani 1 d . .
N00A N 0.5830(4) 0.1557(6) 0.3507(4) 0.079(2) Uani 1 d . .
N00B N 0.9383(5) 0.0268(7) 0.3898(4) 0.080(2) Uani 1 d . .
O00C O 0.8523(5) 0.2823(9) 0.5870(5) 0.116(3) Uani 1 d . U
N00D N 0.4730(4) 0.4443(7) 0.3655(4) 0.0752(18) Uani 1 d . .
N00E N 0.6885(7) 0.0408(7) 0.5674(5) 0.087(2) Uani 1 d . .
N00F N 0.8070(5) 0.3205(7) 0.6237(4) 0.081(2) Uani 1 d . .
O00G O 0.7624(5) 0.0468(7) 0.5624(4) 0.105(2) Uani 1 d . U
O00H O 0.6752(6) -0.0191(8) 0.6191(5) 0.130(3) Uani 1 d . U
C00I C 0.5977(5) 0.5091(7) 0.4497(5) 0.0656(17) Uani 1 d . U
O00J O 0.6329(5) 0.1014(7) 0.5161(5) 0.105(2) Uani 1 d . U
C00K C 0.8645(5) 0.0531(7) 0.3990(5) 0.0720(19) Uani 1 d . U
C00L C 0.9485(5) 0.2017(8) 0.4647(5) 0.077(2) Uani 1 d . U
O00M O 0.8323(5) 0.3500(9) 0.6950(4) 0.128(3) Uani 1 d . U
C00N C 0.5128(5) 0.5457(8) 0.4125(5) 0.0705(18) Uani 1 d . U
C00O C 0.6253(7) 0.7099(7) 0.5156(6) 0.080(2) Uani 1 d . U
H00O H 0.6625 0.7688 0.5491 0.096 Uiso 1 calc R .
C00P C 0.7884(6) -0.0223(8) 0.3673(5) 0.082(2) Uani 1 d . U
H00P H 0.7872 -0.0963 0.3380 0.099 Uiso 1 calc R .
C00Q C 0.9932(6) 0.1208(9) 0.4305(5) 0.083(2) Uani 1 d . U
C00R C 0.6548(6) 0.5924(7) 0.5014(5) 0.077(2) Uani 1 d . U
H00R H 0.7115 0.5699 0.5260 0.092 Uiso 1 calc R .
C00S C 0.5190(6) 0.2289(8) 0.3368(6) 0.087(2) Uani 1 d . U
H00S H 0.4652 0.2035 0.3037 0.105 Uiso 1 calc R .
C00T C 0.5335(5) 0.3513(7) 0.3742(5) 0.073(2) Uani 1 d . U
C00U C 0.9878(6) 0.3087(9) 0.5110(6) 0.090(3) Uani 1 d . U
H00U H 0.9584 0.3628 0.5333 0.108 Uiso 1 calc R .
C00V C 0.6385(7) -0.0575(9) 0.3563(6) 0.101(3) Uani 1 d . U
C00W C 0.4827(6) 0.6650(9) 0.4273(6) 0.084(2) Uani 1 d . U
H00W H 0.4266 0.6897 0.4021 0.101 Uiso 1 calc R .
C00X C 0.5390(7) 0.7407(9) 0.4794(6) 0.088(2) Uani 1 d . U
H00X H 0.5202 0.8182 0.4927 0.106 Uiso 1 calc R .
C00Y C 1.0723(6) 0.3298(12) 0.5219(7) 0.108(3) Uani 1 d . U
H00Y H 1.1008 0.3991 0.5523 0.130 Uiso 1 calc R .
C00Z C 1.0800(6) 0.1427(10) 0.4408(6) 0.093(2) Uani 1 d . U
H00Z H 1.1097 0.0906 0.4178 0.112 Uiso 1 calc R .
C010 C 0.3844(5) 0.4390(9) 0.3110(6) 0.091(2) Uani 1 d . U
H01A H 0.3512 0.4981 0.3286 0.137 Uiso 1 calc GR .
H01B H 0.3629 0.3537 0.3105 0.137 Uiso 1 calc GR .
H01C H 0.3814 0.4619 0.2583 0.137 Uiso 1 calc GR .
C011 C 0.5737(7) 0.0320(9) 0.3087(7) 0.109(3) Uani 1 d . U
C012 C 0.9571(6) -0.0703(9) 0.3399(6) 0.091(2) Uani 1 d . U
H01D H 0.9190 -0.1414 0.3330 0.136 Uiso 1 calc GR .
H01E H 1.0144 -0.0994 0.3651 0.136 Uiso 1 calc GR .
H01F H 0.9502 -0.0340 0.2889 0.136 Uiso 1 calc GR .
C013 C 1.1157(7) 0.2452(13) 0.4867(8) 0.110(3) Uani 1 d . U
H013 H 1.1725 0.2618 0.4959 0.132 Uiso 1 calc R .
C014 C 0.6598(14) -0.179(2) 0.3029(15) 0.098(4) Uani 0.50 d . U
C015 C 0.5461(14) -0.0775(19) 0.1845(13) 0.098(4) Uani 0.50 d . U
C016 C 0.5630(13) 0.0499(18) 0.2327(12) 0.093(4) Uani 0.50 d . U
H016 H 0.5473 0.1335 0.2067 0.112 Uiso 0.50 calc R .
C3 C 0.6174(13) -0.1774(19) 0.2356(12) 0.095(4) Uani 0.50 d . U
C4 C 0.5645(15) -0.2349(19) 0.2723(14) 0.104(4) Uani 0.50 d . U
C5 C 0.4964(13) -0.0337(19) 0.2732(13) 0.105(4) Uani 0.50 d . U
C9 C 0.5021(14) -0.148(2) 0.2197(14) 0.112(4) Uani 0.50 d . U
C6 C 0.6242(14) -0.185(2) 0.3203(14) 0.095(4) Uani 0.50 d . U

loop_
_atom_site_aniso_label
_atom_site_aniso_U_11
_atom_site_aniso_U_22
_atom_site_aniso_U_33
_atom_site_aniso_U_23
_atom_site_aniso_U_13
_atom_site_aniso_U_12
Eu01 0.0469(2) 0.0492(2) 0.0580(3) -0.00294(13) 0.00604(16) 0.00521(12)
O002 0.071(3) 0.066(3) 0.065(3) -0.006(2) 0.017(2) -0.001(3)
O003 0.060(3) 0.061(3) 0.075(3) -0.008(2) 0.008(3) -0.001(2)
N004 0.068(4) 0.062(4) 0.076(4) 0.003(3) 0.028(3) 0.013(3)
O005 0.069(3) 0.095(4) 0.070(3) -0.019(3) -0.001(3) 0.024(3)
N006 0.055(3) 0.060(3) 0.072(4) 0.003(3) 0.016(3) 0.013(3)
O007 0.127(5) 0.074(3) 0.095(4) 0.013(3) 0.044(4) -0.001(3)
N008 0.084(5) 0.051(3) 0.074(4) -0.009(3) 0.001(4) 0.007(3)
N009 0.051(3) 0.055(3) 0.063(3) 0.006(2) 0.011(3) 0.011(2)
N00A 0.055(3) 0.069(4) 0.087(4) -0.018(3) -0.005(3) -0.002(3)
N00B 0.093(5) 0.080(4) 0.065(4) 0.018(3) 0.027(4) 0.035(4)
O00C 0.067(4) 0.172(8) 0.089(5) -0.025(4) 0.002(4) 0.010(4)
N00D 0.048(3) 0.097(5) 0.076(4) 0.023(4) 0.018(3) 0.016(3)
N00E 0.127(7) 0.054(4) 0.086(5) -0.003(3) 0.044(5) 0.000(4)
N00F 0.067(4) 0.081(4) 0.075(5) -0.013(4) -0.001(4) 0.005(3)
O00G 0.110(5) 0.099(5) 0.112(5) 0.036(4) 0.046(4) 0.045(4)
O00H 0.183(7) 0.105(5) 0.120(5) 0.018(4) 0.074(5) -0.005(5)
C00I 0.063(3) 0.064(3) 0.074(4) 0.017(3) 0.029(3) 0.011(3)
O00J 0.091(4) 0.095(4) 0.129(5) 0.013(4) 0.037(4) -0.005(4)
C00K 0.071(4) 0.069(4) 0.075(4) 0.013(3) 0.025(3) 0.030(3)
C00L 0.064(4) 0.077(4) 0.087(4) 0.025(3) 0.025(3) 0.020(3)
O00M 0.116(5) 0.166(6) 0.073(4) -0.026(4) -0.001(4) 0.000(5)
C00N 0.061(3) 0.074(4) 0.081(4) 0.018(3) 0.030(3) 0.015(3)
C00O 0.092(5) 0.060(4) 0.100(5) 0.002(3) 0.050(4) 0.005(3)
C00P 0.085(4) 0.067(4) 0.080(4) -0.008(3) 0.013(4) 0.025(3)
C00Q 0.073(4) 0.093(4) 0.080(4) 0.031(4) 0.025(4) 0.034(4)
C00R 0.076(4) 0.068(4) 0.089(5) 0.005(4) 0.032(4) 0.011(3)
C00S 0.067(4) 0.084(4) 0.086(4) 0.002(4) -0.003(4) 0.002(4)
C00T 0.057(3) 0.074(4) 0.072(4) 0.009(3) 0.003(3) 0.010(3)
C00U 0.068(4) 0.077(4) 0.111(6) 0.015(4) 0.016(4) 0.003(4)
C00V 0.097(5) 0.072(4) 0.104(5) -0.022(4) -0.003(4) -0.006(4)
C00W 0.075(4) 0.081(4) 0.098(4) 0.025(4) 0.034(4) 0.024(4)
C00X 0.097(5) 0.072(4) 0.107(6) 0.009(4) 0.050(5) 0.020(4)
C00Y 0.076(5) 0.102(5) 0.127(6) 0.034(5) 0.011(5) 0.005(5)
C00Z 0.077(4) 0.107(5) 0.099(5) 0.036(4) 0.035(4) 0.029(4)
C010 0.066(3) 0.098(4) 0.096(4) 0.017(3) 0.012(3) 0.018(3)
C011 0.097(5) 0.086(4) 0.108(5) -0.033(4) -0.007(4) -0.006(4)
C012 0.093(4) 0.095(4) 0.088(4) 0.010(3) 0.035(3) 0.037(3)
C013 0.067(5) 0.133(6) 0.124(7) 0.050(6) 0.025(5) 0.025(5)
C014 0.094(7) 0.074(6) 0.098(6) -0.035(6) 0.001(6) -0.005(6)
C015 0.092(7) 0.081(6) 0.098(7) -0.028(6) 0.005(6) -0.005(6)
C016 0.095(6) 0.077(6) 0.092(6) -0.016(5) 0.014(6) -0.003(5)
C3 0.099(6) 0.079(6) 0.096(6) -0.022(6) 0.020(6) 0.001(6)
C4 0.095(7) 0.081(6) 0.112(7) -0.024(6) 0.009(6) -0.026(6)
C5 0.088(6) 0.086(6) 0.111(6) -0.030(6) -0.004(6) -0.008(6)
C9 0.097(7) 0.089(6) 0.118(7) -0.034(6) -0.002(6) -0.010(6)
C6 0.090(7) 0.074(6) 0.097(6) -0.027(6) 0.005(6) -0.006(6)

loop_
_atom_type_symbol
_atom_type_description
_atom_type_scat_dispersion_real
_atom_type_scat_dispersion_imag
_atom_type_scat_source
C C 0.0033 0.0016 'International Tables Vol C Tables 4.2.6.8 and 6.1.1.4'
H H 0.0000 0.0000 'International Tables Vol C Tables 4.2.6.8 and 6.1.1.4'
Eu Eu -0.1578 3.6682 'International Tables Vol C Tables 4.2.6.8 and 6.1.1.4'
N N 0.0061 0.0033 'International Tables Vol C Tables 4.2.6.8 and 6.1.1.4'
O O 0.0106 0.0060 'International Tables Vol C Tables 4.2.6.8 and 6.1.1.4'

loop_
_geom_angle_atom_site_label_1
_geom_angle_atom_site_label_2
_geom_angle_atom_site_label_3
_geom_angle
O002 Eu01 N004 25.96(17)
O002 Eu01 N006 77.30(19)
O002 Eu01 N008 81.6(2)
O002 Eu01 N009 72.39(19)
O002 Eu01 N00A 70.4(2)
O002 Eu01 O00C 119.9(3)
O002 Eu01 N00E 156.9(2)
O002 Eu01 O00G 155.5(2)
O002 Eu01 O00J 137.2(2)
O003 Eu01 O002 51.17(17)
O003 Eu01 N004 25.41(16)
O003 Eu01 O005 84.7(2)
O003 Eu01 N006 77.26(18)
O003 Eu01 N008 124.4(2)
O003 Eu01 N009 72.09(18)
O003 Eu01 N00A 114.37(19)
O003 Eu01 O00C 72.5(2)
O003 Eu01 N00E 150.87(19)
O003 Eu01 O00G 139.7(2)
O003 Eu01 O00J 148.8(2)
N004 Eu01 N00E 171.7(2)
O005 Eu01 O002 129.4(2)
O005 Eu01 N004 106.1(2)
O005 Eu01 N006 120.40(18)
O005 Eu01 N008 148.8(2)
O005 Eu01 N009 71.12(18)
O005 Eu01 N00A 119.6(2)
O005 Eu01 O00C 49.5(2)
O005 Eu01 N00E 67.3(2)
O005 Eu01 O00G 74.1(2)
O005 Eu01 O00J 69.6(3)
N006 Eu01 N004 78.22(18)
N006 Eu01 N008 63.5(2)
N006 Eu01 N00A 119.7(2)
N006 Eu01 O00C 70.9(2)
N006 Eu01 N00E 109.4(2)
N008 Eu01 N004 104.9(2)
N008 Eu01 N00A 62.4(2)
N008 Eu01 O00C 123.1(2)
N008 Eu01 N00E 82.0(2)
N009 Eu01 N004 67.88(19)
N009 Eu01 N006 146.1(2)
N009 Eu01 N008 124.86(19)
N009 Eu01 N00A 63.25(19)
N009 Eu01 O00C 112.0(2)
N009 Eu01 N00E 104.4(2)
N00A Eu01 N004 91.5(2)
N00A Eu01 N00E 87.6(3)
O00C Eu01 N004 96.9(3)
O00C Eu01 N00A 167.8(3)
O00C Eu01 N00E 82.8(3)
O00G Eu01 N004 159.9(2)
O00G Eu01 N006 84.4(2)
O00G Eu01 N008 75.6(2)
O00G Eu01 N009 128.8(2)
O00G Eu01 N00A 105.9(3)
O00G Eu01 O00C 67.6(3)
O00G Eu01 N00E 25.8(2)
O00J Eu01 N004 149.6(2)
O00J Eu01 N006 130.8(2)
O00J Eu01 N008 85.0(3)
O00J Eu01 N009 82.7(2)
O00J Eu01 N00A 67.3(3)
O00J Eu01 O00C 101.5(3)
O00J Eu01 N00E 24.5(2)
O00J Eu01 O00G 50.0(2)
N004 O002 Eu01 95.2(4)
N004 O003 Eu01 96.7(4)
O002 N004 Eu01 58.9(4)
O003 N004 Eu01 57.9(4)
O003 N004 O002 116.1(6)
O007 N004 Eu01 170.6(6)
O007 N004 O002 121.1(7)
O007 N004 O003 122.8(7)
N00F O005 Eu01 98.6(5)
C00K N006 Eu01 117.0(5)
C00K N006 C00L 105.2(7)
C00L N006 Eu01 137.8(5)
C00P N008 Eu01 120.6(6)
C00P N008 C00V 125.9(7)
C00V N008 Eu01 113.4(6)
C00I N009 Eu01 136.5(4)
C00T N009 Eu01 117.6(5)
C00T N009 C00I 105.8(6)
C00S N00A Eu01 119.4(5)
C00S N00A C011 119.8(7)
C011 N00A Eu01 120.8(5)
C00K N00B C00Q 105.7(7)
C00K N00B C012 129.2(8)
C00Q N00B C012 124.7(8)
N00F O00C Eu01 95.0(5)
C00N N00D C00T 106.9(6)
C00N N00D C010 126.9(7)
C00T N00D C010 126.0(7)
O00G N00E Eu01 58.1(4)
O00H N00E Eu01 170.9(6)
O00H N00E O00G 122.2(10)
O00H N00E O00J 122.7(11)
O00J N00E Eu01 57.8(5)
O00J N00E O00G 115.1(8)
O005 N00F Eu01 56.4(4)
O00C N00F Eu01 60.4(4)
O00C N00F O005 116.4(7)
O00M N00F Eu01 170.6(8)
O00M N00F O005 118.1(9)
O00M N00F O00C 125.4(8)
N00E O00G Eu01 96.1(5)
N009 C00I C00N 109.0(7)
C00R C00I N009 131.0(7)
C00R C00I C00N 120.0(7)
N00E O00J Eu01 97.7(6)
N006 C00K N00B 114.2(8)
N006 C00K C00P 120.5(8)
N00B C00K C00P 125.2(8)
N006 C00L C00Q 107.8(8)
N006 C00L C00U 131.0(9)
C00U C00L C00Q 121.2(9)
N00D C00N C00I 106.2(7)
N00D C00N C00W 131.9(8)
C00I C00N C00W 121.9(8)
C00R C00O C00X 120.0(9)
N008 C00P C00K 118.2(8)
N00B C00Q C00L 107.1(8)
N00B C00Q C00Z 130.8(9)
C00L C00Q C00Z 122.1(10)
C00O C00R C00I 118.0(8)
N00A C00S C00T 117.0(7)
N009 C00T N00D 112.1(7)
N009 C00T C00S 122.3(7)
N00D C00T C00S 125.6(7)
C00Y C00U C00L 117.0(11)
N008 C00V C014 99.0(11)
C011 C00V N008 106.5(8)
C011 C00V C014 114.3(11)
C011 C00V C6 110.6(11)
C6 C00V N008 123.9(13)
C6 C00V C014 26.9(13)
C00X C00W C00N 116.2(8)
C00W C00X C00O 123.6(9)
C00U C00Y C013 120.2(11)
C013 C00Z C00Q 114.8(10)
C00V C011 N00A 109.9(7)
C016 C011 N00A 110.8(12)
C016 C011 C00V 119.4(14)
C016 C011 C5 80.6(14)
C5 C011 N00A 124.7(13)
C5 C011 C00V 109.5(12)
C00Z C013 C00Y 124.7(11)
C3 C014 C00V 113.3(19)
C3 C014 C4 58.8(17)
C4 C014 C00V 94.3(17)
C6 C014 C00V 59(3)
C6 C014 C3 98(3)
C6 C014 C4 44(2)
C016 C015 C3 106.5(14)
C9 C015 C016 103(2)
C9 C015 C3 78.7(17)
C011 C016 C015 112.6(17)
C011 C016 C5 51.8(11)
C015 C016 C5 77.9(15)
C014 C3 C015 131(2)
C014 C3 C4 77(2)
C014 C3 C9 112(2)
C014 C3 C6 31.0(15)
C015 C3 C9 44.6(12)
C4 C3 C015 94.1(18)
C4 C3 C9 49.6(14)
C4 C3 C6 48.1(14)
C6 C3 C015 112.9(19)
C6 C3 C9 82.1(16)
C3 C4 C014 44.7(13)
C3 C4 C9 82.3(19)
C9 C4 C014 113.8(19)
C6 C4 C014 26.9(17)
C6 C4 C3 68.9(19)
C6 C4 C9 116(2)
C011 C5 C016 47.6(11)
C011 C5 C9 114(2)
C9 C5 C016 86.4(19)
C015 C9 C3 56.7(15)
C015 C9 C4 105(2)
C015 C9 C5 91.9(17)
C4 C9 C3 48.1(14)
C4 C9 C5 105.4(16)
C5 C9 C3 108.5(14)
C00V C6 C3 110.0(19)
C014 C6 C00V 94(3)
C014 C6 C3 51(3)
C014 C6 C4 109(4)
C4 C6 C00V 133(2)
C4 C6 C3 62.9(18)

loop_
_geom_bond_atom_site_label_1
_geom_bond_atom_site_label_2
_geom_bond_distance
Eu01 O002 2.504(6)
Eu01 O003 2.486(5)
Eu01 N004 2.913(7)
Eu01 O005 2.496(6)
Eu01 N006 2.567(6)
Eu01 N008 2.571(6)
Eu01 N009 2.545(5)
Eu01 N00A 2.613(5)
Eu01 O00C 2.585(6)
Eu01 N00E 2.941(9)
Eu01 O00G 2.512(7)
Eu01 O00J 2.511(8)
O002 N004 1.281(8)
O003 N004 1.259(8)
N004 O007 1.211(8)
O005 N00F 1.264(8)
N006 C00K 1.321(10)
N006 C00L 1.383(10)
N008 C00P 1.254(12)
N008 C00V 1.544(13)
N009 C00I 1.393(10)
N009 C00T 1.319(9)
N00A C00S 1.273(11)
N00A C011 1.473(11)
N00B C00K 1.342(11)
N00B C00Q 1.369(12)
N00B C012 1.459(11)
O00C N00F 1.240(11)
N00D C00N 1.371(11)
N00D C00T 1.378(10)
N00D C010 1.469(9)
N00E O00G 1.287(11)
N00E O00H 1.204(11)
N00E O00J 1.231(10)
N00F O00M 1.236(10)
C00I C00N 1.403(10)
C00I C00R 1.381(11)
C00K C00P 1.441(12)
C00L C00Q 1.411(13)
C00L C00U 1.409(13)
C00N C00W 1.405(13)
C00O C00R 1.381(11)
C00O C00X 1.407(14)
C00Q C00Z 1.429(13)
C00S C00T 1.422(12)
C00U C00Y 1.387(14)
C00V C011 1.461(13)
C00V C014 1.70(3)
C00V C6 1.46(2)
C00W C00X 1.330(14)
C00Y C013 1.431(18)
C00Z C013 1.352(15)
C011 C016 1.33(2)
C011 C5 1.41(2)
C014 C3 1.17(3)
C014 C4 1.61(3)
C014 C6 0.77(3)
C015 C016 1.55(2)
C015 C3 1.61(3)
C015 C9 1.35(3)
C016 C5 1.77(3)
C3 C4 1.42(3)
C3 C9 1.89(3)
C3 C6 1.49(3)
C4 C9 1.45(3)
C4 C6 1.19(3)
C5 C9 1.56(3)
